data_4070968
loop_
_publ_author_name
'Masuda, Jason D.'
'Jantunen, Kimberly C.'
'Scott, Brian L.'
'Kiplinger, Jaqueline L.'

_publ_section_title
;
 Synthesis, Characterization, and Reactivity of the Thermally Stable
 Lutetium Tris(alkyl) Complex (tBu2bpy)Lu(CH2SiMe3)3
;
_journal_issue 6
_journal_name_full Organometallics
_journal_page_first 1299
_journal_paper_doi 10.1021/om701159d
_journal_volume 27
_journal_year 2008
_chemical_formula_sum 'C89 H85 Lu N2 O3'
_chemical_formula_weight 1405.56
_chemical_name_systematic
; 
 ? 
;
_space_group_IT_number 2
_symmetry_cell_setting triclinic
_symmetry_space_group_name_Hall '-P 1'
_symmetry_space_group_name_H-M 'P -1'
_atom_sites_solution_hydrogens geom
_atom_sites_solution_primary direct
_atom_sites_solution_secondary difmap
_audit_creation_method SHELXL-97
_cell_angle_alpha 92.1170(10)
_cell_angle_beta 98.7480(10)
_cell_angle_gamma 96.6690(10)
_cell_formula_units_Z 2
_cell_length_a 13.3606(6)
_cell_length_b 13.8467(7)
_cell_length_c 19.4716(9)
_cell_measurement_temperature 141(2)
_cell_volume 3530.8(3)
_computing_cell_refinement 'SAINT+, v. 7.06 (Bruker AXS, 2001)'
_computing_data_collection 'APEX II, v. 1.08 (Bruker AXS, 2003)'
_computing_data_reduction 'SAINT+, v. 7.06 (Bruker AXS, 2001)'
_computing_molecular_graphics 'SHELXTL, v. 6.10, (Bruker AXS, 2000)'
_computing_publication_material 'SHELXTL, v. 6.10, (Bruker AXS, 2000)'
_computing_structure_refinement 'SHELXL-97 (Sheldrick, 1997)'
_computing_structure_solution 'SHELXS-97 (Sheldrick, 1990)'
_diffrn_ambient_temperature 141(2)
_diffrn_measured_fraction_theta_full 0.999
_diffrn_measured_fraction_theta_max 0.904
_diffrn_measurement_device_type 'Bruker D8 with APEXII CCD'
_diffrn_measurement_method '\w scans'
_diffrn_radiation_monochromator graphite
_diffrn_radiation_source 'fine-focus sealed tube'
_diffrn_radiation_type MoK\a
_diffrn_radiation_wavelength 0.71073
_diffrn_reflns_av_R_equivalents 0.0503
_diffrn_reflns_av_sigmaI/netI 0.0684
_diffrn_reflns_limit_h_max 17
_diffrn_reflns_limit_h_min -18
_diffrn_reflns_limit_k_max 18
_diffrn_reflns_limit_k_min -18
_diffrn_reflns_limit_l_max 25
_diffrn_reflns_limit_l_min -25
_diffrn_reflns_number 43029
_diffrn_reflns_theta_full 25.00
_diffrn_reflns_theta_max 28.96
_diffrn_reflns_theta_min 1.06
_diffrn_standards_decay_% 0
_diffrn_standards_interval_count 0
_diffrn_standards_interval_time 0
_diffrn_standards_number 0
_exptl_absorpt_coefficient_mu 1.451
_exptl_absorpt_correction_T_max 0.8010
_exptl_absorpt_correction_T_min 0.7802
_exptl_absorpt_correction_type multi-scan
_exptl_absorpt_process_details 'SADABS 2.03 (Sheldrick, 2001)'
_exptl_crystal_colour colorless
_exptl_crystal_density_diffrn 1.322
_exptl_crystal_density_method 'not measured'
_exptl_crystal_description block
_exptl_crystal_F_000 1456
_exptl_crystal_size_max 0.18
_exptl_crystal_size_mid 0.16
_exptl_crystal_size_min 0.16
_refine_diff_density_max 2.235
_refine_diff_density_min -2.077
_refine_diff_density_rms 0.114
_refine_ls_extinction_method none
_refine_ls_goodness_of_fit_ref 1.144
_refine_ls_hydrogen_treatment constr
_refine_ls_matrix_type full
_refine_ls_number_parameters 661
_refine_ls_number_reflns 16910
_refine_ls_number_restraints 2
_refine_ls_restrained_S_all 1.147
_refine_ls_R_factor_all 0.0520
_refine_ls_R_factor_gt 0.0430
_refine_ls_shift/su_max 0.002
_refine_ls_shift/su_mean 0.000
_refine_ls_structure_factor_coef Fsqd
_refine_ls_weighting_details 'calc w=1/[\s^2^(Fo^2^)+(0.0492P)^2^+0.0000P] where P=(Fo^2^+2Fc^2^)/3'
_refine_ls_weighting_scheme calc
_refine_ls_wR_factor_gt 0.1069
_refine_ls_wR_factor_ref 0.1114
_reflns_number_gt 14236
_reflns_number_total 16910
_reflns_threshold_expression >2sigma(I)
_cod_data_source_file om701159d-file002.cif
_cod_data_source_block apx366s
_cod_database_code 4070968

loop_
_symmetry_equiv_pos_as_xyz
'x, y, z'
'-x, -y, -z'

loop_
_atom_site_label
_atom_site_type_symbol
_atom_site_fract_x
_atom_site_fract_y
_atom_site_fract_z
_atom_site_U_iso_or_equiv
_atom_site_adp_type
_atom_site_occupancy
_atom_site_symmetry_multiplicity
_atom_site_calc_flag
_atom_site_refinement_flags
_atom_site_disorder_assembly
_atom_site_disorder_group
Lu1 Lu -0.211080(11) 0.735918(11) 0.744031(7) 0.01745(5) Uani 1 1 d . A .
N1 N -0.1085(2) 0.7152(2) 0.65122(15) 0.0236(7) Uani 1 1 d . . .
N2 N -0.0357(2) 0.8131(2) 0.77121(15) 0.0207(6) Uani 1 1 d . . .
O1 O -0.33147(19) 0.75265(18) 0.66990(13) 0.0239(6) Uani 1 1 d . . .
O2 O -0.23935(19) 0.81545(19) 0.82893(13) 0.0241(6) Uani 1 1 d . . .
O3 O -0.2181(2) 0.59378(18) 0.76712(13) 0.0257(6) Uani 1 1 d . . .
C1 C -0.1501(3) 0.6700(4) 0.5893(2) 0.0407(11) Uani 1 1 d . . .
H1 H -0.2179 0.6422 0.5832 0.049 Uiso 1 1 calc R . .
C2 C -0.0967(3) 0.6633(4) 0.5345(2) 0.0392(11) Uani 1 1 d . . .
H2 H -0.1282 0.6295 0.4933 0.047 Uiso 1 1 calc R . .
C3 C 0.0031(3) 0.7062(3) 0.5400(2) 0.0274(9) Uani 1 1 d . . .
C4 C 0.0457(3) 0.7502(3) 0.60417(19) 0.0250(8) Uani 1 1 d . . .
H4 H 0.1135 0.7780 0.6113 0.030 Uiso 1 1 calc R . .
C5 C -0.0108(3) 0.7538(3) 0.65848(19) 0.0212(8) Uani 1 1 d . . .
C6 C 0.0328(3) 0.8017(3) 0.72825(19) 0.0218(8) Uani 1 1 d . . .
C7 C 0.1363(3) 0.8304(3) 0.7482(2) 0.0263(8) Uani 1 1 d . . .
H7 H 0.1809 0.8219 0.7167 0.032 Uiso 1 1 calc R . .
C8 C 0.1744(3) 0.8717(3) 0.8146(2) 0.0302(9) Uani 1 1 d . . .
C9 C 0.1035(3) 0.8842(3) 0.8584(2) 0.0313(9) Uani 1 1 d . . .
H9 H 0.1248 0.9130 0.9030 0.038 Uiso 1 1 calc R . .
C10 C 0.0011(3) 0.8535(3) 0.8356(2) 0.0278(9) Uani 1 1 d . . .
H10 H -0.0448 0.8612 0.8662 0.033 Uiso 1 1 calc R . .
C11 C 0.0627(3) 0.7054(3) 0.4782(2) 0.0339(10) Uani 1 1 d . . .
C12 C 0.1545(4) 0.7831(4) 0.4891(2) 0.0560(15) Uani 1 1 d . . .
H12A H 0.1861 0.7849 0.4480 0.084 Uiso 1 1 calc R . .
H12B H 0.2027 0.7681 0.5279 0.084 Uiso 1 1 calc R . .
H12C H 0.1329 0.8453 0.4984 0.084 Uiso 1 1 calc R . .
C13 C 0.0983(4) 0.6045(4) 0.4717(3) 0.0579(16) Uani 1 1 d . . .
H13A H 0.0399 0.5558 0.4625 0.087 Uiso 1 1 calc R . .
H13B H 0.1400 0.5922 0.5144 0.087 Uiso 1 1 calc R . .
H13C H 0.1372 0.6024 0.4342 0.087 Uiso 1 1 calc R . .
C14 C -0.0067(4) 0.7227(4) 0.4107(2) 0.0425(11) Uani 1 1 d . . .
H14A H -0.0644 0.6731 0.4028 0.064 Uiso 1 1 calc R . .
H14B H 0.0307 0.7203 0.3724 0.064 Uiso 1 1 calc R . .
H14C H -0.0299 0.7854 0.4144 0.064 Uiso 1 1 calc R . .
C15 C 0.2883(3) 0.8995(4) 0.8401(2) 0.0448(12) Uani 1 1 d . . .
C16 C 0.3194(4) 0.8355(5) 0.8994(3) 0.0647(18) Uani 1 1 d . . .
H16A H 0.2775 0.8426 0.9347 0.097 Uiso 1 1 calc R . .
H16B H 0.3896 0.8547 0.9187 0.097 Uiso 1 1 calc R . .
H16C H 0.3106 0.7687 0.8821 0.097 Uiso 1 1 calc R . .
C17 C 0.3061(4) 1.0069(5) 0.8660(3) 0.075(2) Uani 1 1 d . . .
H17A H 0.2873 1.0466 0.8279 0.113 Uiso 1 1 calc R . .
H17B H 0.3769 1.0245 0.8846 0.113 Uiso 1 1 calc R . .
H17C H 0.2653 1.0168 0.9015 0.113 Uiso 1 1 calc R . .
C18 C 0.3524(3) 0.8829(5) 0.7829(3) 0.0592(16) Uani 1 1 d . . .
H18A H 0.3328 0.8184 0.7618 0.089 Uiso 1 1 calc R . .
H18B H 0.4233 0.8903 0.8028 0.089 Uiso 1 1 calc R . .
H18C H 0.3411 0.9297 0.7482 0.089 Uiso 1 1 calc R . .
C19 C -0.4300(8) 0.7502(7) 0.6304(5) 0.0172(15) Uani 0.50 1 d PD A 1
C19' C -0.4102(9) 0.7741(8) 0.6144(4) 0.0172(15) Uani 0.50 1 d PD A 2
C20 C -0.40617(14) 0.72498(13) 0.55337(9) 0.0127(5) Uani 0.50 1 d PG A 1
C21 C -0.35866(18) 0.79645(14) 0.51683(12) 0.0127(5) Uani 0.50 1 d PG A 1
H21 H -0.3476 0.8609 0.5343 0.015 Uiso 0.50 1 calc PR A 1
C22 C -0.32774(18) 0.77163(18) 0.45418(12) 0.0127(5) Uani 0.50 1 d PG A 1
H22 H -0.2960 0.8194 0.4297 0.015 Uiso 0.50 1 calc PR A 1
C23 C -0.3443(2) 0.6753(2) 0.42808(12) 0.0127(5) Uani 0.50 1 d PG A 1
H23 H -0.3236 0.6587 0.3862 0.015 Uiso 0.50 1 calc PR A 1
C24 C -0.3918(2) 0.60387(16) 0.46463(12) 0.0127(5) Uani 0.50 1 d PG A 1
H24 H -0.4029 0.5394 0.4472 0.015 Uiso 0.50 1 calc PR A 1
C25 C -0.42275(15) 0.62868(13) 0.52727(10) 0.0127(5) Uani 0.50 1 d PG A 1
H25 H -0.4545 0.5809 0.5517 0.015 Uiso 0.50 1 calc PR A 1
C20' C -0.36863(17) 0.78289(14) 0.54425(12) 0.0660(13) Uani 0.50 1 d PGD A 2
C21' C -0.2716(2) 0.83101(19) 0.54320(14) 0.0660(13) Uani 0.50 1 d PG A 2
H21' H -0.2332 0.8606 0.5840 0.079 Uiso 0.50 1 calc PR A 2
C22' C -0.2321(2) 0.8349(2) 0.48120(16) 0.0660(13) Uani 0.50 1 d PG A 2
H22' H -0.1672 0.8671 0.4805 0.079 Uiso 0.50 1 calc PR A 2
C23' C -0.2895(2) 0.7907(2) 0.42025(14) 0.0660(13) Uani 0.50 1 d PG A 2
H23' H -0.2630 0.7933 0.3788 0.079 Uiso 0.50 1 calc PR A 2
C24' C -0.38647(19) 0.7426(2) 0.42130(11) 0.0660(13) Uani 0.50 1 d PG A 2
H24' H -0.4249 0.7130 0.3805 0.079 Uiso 0.50 1 calc PR A 2
C25' C -0.42604(16) 0.73866(16) 0.48330(10) 0.0660(13) Uani 0.50 1 d PG A 2
H25' H -0.4909 0.7065 0.4840 0.079 Uiso 0.50 1 calc PR A 2
C26 C -0.51144(16) 0.67518(15) 0.64935(9) 0.0122(13) Uani 0.50 1 d PGD A 1
C27 C -0.48107(17) 0.59667(19) 0.68617(10) 0.0092(12) Uani 0.50 1 d PG A 1
H27 H -0.4120 0.5913 0.6988 0.011 Uiso 0.50 1 calc PR A 1
C28 C -0.5539(2) 0.52610(19) 0.70414(12) 0.0147(13) Uani 0.50 1 d PG A 1
H28 H -0.5336 0.4736 0.7288 0.018 Uiso 0.50 1 calc PR A 1
C29 C -0.6571(2) 0.5340(2) 0.68529(13) 0.0178(14) Uani 0.50 1 d PG A 1
H29 H -0.7058 0.4868 0.6973 0.021 Uiso 0.50 1 calc PR A 1
C30 C -0.68746(16) 0.6126(2) 0.64847(13) 0.0239(17) Uani 0.50 1 d PG A 1
H30 H -0.7565 0.6179 0.6359 0.029 Uiso 0.50 1 calc PR A 1
C31 C -0.61463(16) 0.68313(18) 0.63050(12) 0.0158(14) Uani 0.50 1 d PG A 1
H31 H -0.6349 0.7357 0.6059 0.019 Uiso 0.50 1 calc PR A 1
C26' C -0.49812(15) 0.69852(13) 0.61698(9) 0.0585(13) Uani 0.50 1 d PG A 2
C27' C -0.48552(14) 0.60406(12) 0.59645(9) 0.0585(13) Uani 0.50 1 d PG A 2
H27' H -0.4249 0.5913 0.5821 0.070 Uiso 0.50 1 calc PR A 2
C28' C -0.56357(19) 0.52867(14) 0.59740(12) 0.0585(13) Uani 0.50 1 d PG A 2
H28' H -0.5551 0.4655 0.5837 0.070 Uiso 0.50 1 calc PR A 2
C29' C -0.65423(17) 0.5477(2) 0.61888(12) 0.0585(13) Uani 0.50 1 d PG A 2
H29' H -0.7065 0.4973 0.6195 0.070 Uiso 0.50 1 calc PR A 2
C30' C -0.66683(16) 0.6422(2) 0.63941(13) 0.0585(13) Uani 0.50 1 d PG A 2
H30' H -0.7275 0.6550 0.6538 0.070 Uiso 0.50 1 calc PR A 2
C31' C -0.58878(18) 0.71759(17) 0.63846(12) 0.0585(13) Uani 0.50 1 d PG A 2
H31' H -0.5972 0.7808 0.6522 0.070 Uiso 0.50 1 calc PR A 2
C32 C -0.4521(3) 0.8638(3) 0.6326(2) 0.0385(11) Uani 1 1 d . . .
C33 C -0.5188(4) 0.9019(4) 0.5803(2) 0.0528(14) Uani 1 1 d . A .
H33 H -0.5431 0.8653 0.5388 0.063 Uiso 1 1 calc R . .
C34 C -0.5487(4) 0.9932(4) 0.5899(3) 0.0561(15) Uani 1 1 d . . .
H34 H -0.5928 1.0177 0.5551 0.067 Uiso 1 1 calc R A .
C35 C -0.5127(4) 1.0482(4) 0.6514(3) 0.0498(13) Uani 1 1 d . A .
H35 H -0.5327 1.1096 0.6577 0.060 Uiso 1 1 calc R . .
C36 C -0.4483(3) 1.0128(3) 0.7030(3) 0.0423(11) Uani 1 1 d . . .
H36 H -0.4250 1.0500 0.7443 0.051 Uiso 1 1 calc R A .
C37 C -0.4174(3) 0.9211(3) 0.6938(2) 0.0348(10) Uani 1 1 d . A .
H37 H -0.3730 0.8977 0.7291 0.042 Uiso 1 1 calc R . .
C38 C -0.2735(3) 0.8392(3) 0.89075(18) 0.0220(8) Uani 1 1 d . A .
C39 C -0.3685(4) 0.7705(4) 0.8989(3) 0.0568(6) Uani 1 1 d . . .
C40 C -0.4333(4) 0.7262(4) 0.8406(3) 0.0568(6) Uani 1 1 d . A .
H40 H -0.4215 0.7417 0.7962 0.068 Uiso 1 1 calc R . .
C41 C -0.5153(4) 0.6590(4) 0.8489(3) 0.0568(6) Uani 1 1 d . . .
H41 H -0.5585 0.6289 0.8102 0.068 Uiso 1 1 calc R A .
C42 C -0.5327(4) 0.6371(4) 0.9145(3) 0.0568(6) Uani 1 1 d . A .
H42 H -0.5865 0.5901 0.9192 0.068 Uiso 1 1 calc R . .
C43 C -0.4741(4) 0.6817(4) 0.9728(3) 0.0568(6) Uani 1 1 d . . .
H43 H -0.4890 0.6680 1.0167 0.068 Uiso 1 1 calc R A .
C44 C -0.3920(4) 0.7477(4) 0.9647(3) 0.0568(6) Uani 1 1 d . A .
H44 H -0.3508 0.7782 1.0042 0.068 Uiso 1 1 calc R . .
C45 C -0.2962(3) 0.9453(3) 0.89103(18) 0.0238(8) Uani 1 1 d . . .
C46 C -0.3733(3) 0.9780(3) 0.9228(2) 0.0331(10) Uani 1 1 d . A .
H46 H -0.4156 0.9344 0.9440 0.040 Uiso 1 1 calc R . .
C47 C -0.3874(4) 1.0771(3) 0.9228(3) 0.0455(13) Uani 1 1 d . . .
H47 H -0.4397 1.0982 0.9436 0.055 Uiso 1 1 calc R A .
C48 C -0.3261(4) 1.1423(4) 0.8930(3) 0.0557(16) Uani 1 1 d . A .
H48 H -0.3357 1.2078 0.8942 0.067 Uiso 1 1 calc R . .
C49 C -0.2494(4) 1.1109(3) 0.8610(3) 0.0489(13) Uani 1 1 d . . .
H49 H -0.2072 1.1552 0.8403 0.059 Uiso 1 1 calc R A .
C50 C -0.2352(3) 1.0132(3) 0.8597(2) 0.0335(9) Uani 1 1 d . A .
H50 H -0.1838 0.9927 0.8375 0.040 Uiso 1 1 calc R . .
C51 C -0.1867(3) 0.8248(3) 0.95060(19) 0.0228(8) Uani 1 1 d . . .
C52 C -0.1309(3) 0.9004(3) 0.9948(2) 0.0298(9) Uani 1 1 d . A .
H52 H -0.1483 0.9633 0.9914 0.036 Uiso 1 1 calc R . .
C53 C -0.0484(3) 0.8815(3) 1.0443(2) 0.0375(10) Uani 1 1 d . . .
H53 H -0.0112 0.9321 1.0734 0.045 Uiso 1 1 calc R A .
C54 C -0.0223(3) 0.7881(3) 1.0498(2) 0.0381(10) Uani 1 1 d . A .
H54 H 0.0325 0.7756 1.0823 0.046 Uiso 1 1 calc R . .
C55 C -0.0782(3) 0.7136(3) 1.0066(2) 0.0326(9) Uani 1 1 d . . .
H55 H -0.0612 0.6506 1.0108 0.039 Uiso 1 1 calc R A .
C56 C -0.1584(3) 0.7305(3) 0.9578(2) 0.0265(8) Uani 1 1 d . A .
H56 H -0.1947 0.6791 0.9290 0.032 Uiso 1 1 calc R . .
C57 C -0.1794(3) 0.5059(3) 0.78197(19) 0.0231(8) Uani 1 1 d . A .
C58 C -0.0643(3) 0.5259(3) 0.78176(18) 0.0219(8) Uani 1 1 d . . .
C59 C -0.0037(3) 0.5857(3) 0.83541(19) 0.0267(8) Uani 1 1 d . A .
H59 H -0.0332 0.6073 0.8726 0.032 Uiso 1 1 calc R . .
C60 C 0.0979(3) 0.6133(3) 0.8346(2) 0.0307(9) Uani 1 1 d . . .
H60 H 0.1368 0.6520 0.8714 0.037 Uiso 1 1 calc R A .
C61 C 0.1428(3) 0.5842(3) 0.7794(2) 0.0330(9) Uani 1 1 d . A .
H61 H 0.2118 0.6028 0.7789 0.040 Uiso 1 1 calc R . .
C62 C 0.0835(3) 0.5263(3) 0.7244(2) 0.0376(10) Uani 1 1 d . . .
H62 H 0.1126 0.5073 0.6864 0.045 Uiso 1 1 calc R A .
C63 C -0.0192(3) 0.4969(3) 0.7264(2) 0.0317(9) Uani 1 1 d . A .
H63 H -0.0579 0.4574 0.6900 0.038 Uiso 1 1 calc R . .
C64 C -0.2315(3) 0.4254(3) 0.72681(19) 0.0246(8) Uani 1 1 d . . .
C65 C -0.2218(4) 0.3280(3) 0.7356(2) 0.0447(12) Uani 1 1 d . A .
H65 H -0.1800 0.3106 0.7747 0.054 Uiso 1 1 calc R . .
C66 C -0.2730(4) 0.2558(3) 0.6875(3) 0.0502(13) Uani 1 1 d . . .
H66 H -0.2657 0.1907 0.6945 0.060 Uiso 1 1 calc R A .
C67 C -0.3344(3) 0.2808(4) 0.6296(2) 0.0417(12) Uani 1 1 d . A .
H67 H -0.3703 0.2328 0.5976 0.050 Uiso 1 1 calc R . .
C68 C -0.3423(4) 0.3748(4) 0.6195(3) 0.0456(12) Uani 1 1 d . . .
H68 H -0.3824 0.3918 0.5795 0.055 Uiso 1 1 calc R A .
C69 C -0.2916(3) 0.4475(3) 0.6676(2) 0.0410(11) Uani 1 1 d . A .
H69 H -0.2987 0.5122 0.6594 0.049 Uiso 1 1 calc R . .
C70 C -0.2044(3) 0.4746(3) 0.85303(19) 0.0226(8) Uani 1 1 d . . .
C71 C -0.1415(3) 0.4227(3) 0.8971(2) 0.0316(9) Uani 1 1 d . A .
H71 H -0.0804 0.4078 0.8845 0.038 Uiso 1 1 calc R . .
C72 C -0.1683(4) 0.3926(3) 0.9600(2) 0.0393(11) Uani 1 1 d . . .
H72 H -0.1257 0.3571 0.9886 0.047 Uiso 1 1 calc R A .
C73 C -0.2575(3) 0.4152(3) 0.9797(2) 0.0382(10) Uani 1 1 d . A .
H73 H -0.2750 0.3958 1.0220 0.046 Uiso 1 1 calc R . .
C74 C -0.3206(3) 0.4664(3) 0.9369(2) 0.0334(10) Uani 1 1 d . . .
H74 H -0.3809 0.4821 0.9503 0.040 Uiso 1 1 calc R A .
C75 C -0.2948(3) 0.4950(3) 0.8732(2) 0.0262(8) Uani 1 1 d . A .
H75 H -0.3390 0.5282 0.8439 0.031 Uiso 1 1 calc R . .

loop_
_atom_site_aniso_label
_atom_site_aniso_U_11
_atom_site_aniso_U_22
_atom_site_aniso_U_33
_atom_site_aniso_U_23
_atom_site_aniso_U_13
_atom_site_aniso_U_12
Lu1 0.01625(8) 0.02030(9) 0.01558(8) -0.00071(5) 0.00142(6) 0.00328(6)
N1 0.0212(16) 0.0329(18) 0.0171(15) -0.0025(13) 0.0032(12) 0.0058(14)
N2 0.0209(16) 0.0205(15) 0.0207(15) -0.0033(12) 0.0033(12) 0.0040(12)
O1 0.0208(13) 0.0283(14) 0.0212(13) -0.0049(11) -0.0036(10) 0.0076(11)
O2 0.0207(13) 0.0309(15) 0.0196(13) -0.0083(11) 0.0028(10) 0.0018(11)
O3 0.0291(15) 0.0224(14) 0.0263(14) 0.0045(11) 0.0027(11) 0.0075(11)
C1 0.026(2) 0.071(3) 0.023(2) -0.010(2) 0.0030(17) 0.002(2)
C2 0.038(3) 0.063(3) 0.0160(19) -0.0101(19) 0.0028(18) 0.011(2)
C3 0.030(2) 0.034(2) 0.0230(19) 0.0037(16) 0.0086(17) 0.0153(17)
C4 0.025(2) 0.029(2) 0.0232(19) 0.0026(16) 0.0065(16) 0.0066(16)
C5 0.0226(19) 0.0210(18) 0.0218(18) 0.0042(15) 0.0040(15) 0.0080(15)
C6 0.0247(19) 0.0194(18) 0.0235(19) 0.0008(14) 0.0079(15) 0.0060(15)
C7 0.0203(19) 0.036(2) 0.0241(19) -0.0015(16) 0.0084(16) 0.0065(16)
C8 0.0169(19) 0.039(2) 0.035(2) -0.0031(18) 0.0071(17) 0.0033(17)
C9 0.022(2) 0.043(2) 0.027(2) -0.0126(18) 0.0021(16) 0.0013(18)
C10 0.0203(19) 0.037(2) 0.025(2) -0.0106(17) 0.0075(16) 0.0009(17)
C11 0.043(3) 0.044(3) 0.021(2) 0.0059(18) 0.0148(18) 0.017(2)
C12 0.053(3) 0.085(4) 0.034(3) 0.000(3) 0.026(2) 0.002(3)
C13 0.075(4) 0.078(4) 0.038(3) 0.017(3) 0.028(3) 0.052(3)
C14 0.055(3) 0.050(3) 0.025(2) 0.004(2) 0.009(2) 0.015(2)
C15 0.018(2) 0.077(4) 0.036(3) -0.010(2) 0.0009(18) 0.001(2)
C16 0.021(2) 0.130(6) 0.042(3) 0.001(3) 0.000(2) 0.014(3)
C17 0.023(3) 0.095(5) 0.095(5) -0.041(4) 0.002(3) -0.020(3)
C18 0.015(2) 0.111(5) 0.050(3) -0.005(3) 0.005(2) 0.004(3)
C19 0.017(4) 0.030(5) 0.007(4) 0.008(3) 0.007(3) 0.005(3)
C19' 0.017(4) 0.030(5) 0.007(4) 0.008(3) 0.007(3) 0.005(3)
C20 0.0098(12) 0.0150(13) 0.0124(13) 0.0006(10) 0.0020(10) -0.0024(10)
C21 0.0098(12) 0.0150(13) 0.0124(13) 0.0006(10) 0.0020(10) -0.0024(10)
C22 0.0098(12) 0.0150(13) 0.0124(13) 0.0006(10) 0.0020(10) -0.0024(10)
C23 0.0098(12) 0.0150(13) 0.0124(13) 0.0006(10) 0.0020(10) -0.0024(10)
C24 0.0098(12) 0.0150(13) 0.0124(13) 0.0006(10) 0.0020(10) -0.0024(10)
C25 0.0098(12) 0.0150(13) 0.0124(13) 0.0006(10) 0.0020(10) -0.0024(10)
C20' 0.067(3) 0.076(4) 0.056(3) 0.002(3) 0.014(3) 0.010(3)
C21' 0.067(3) 0.076(4) 0.056(3) 0.002(3) 0.014(3) 0.010(3)
C22' 0.067(3) 0.076(4) 0.056(3) 0.002(3) 0.014(3) 0.010(3)
C23' 0.067(3) 0.076(4) 0.056(3) 0.002(3) 0.014(3) 0.010(3)
C24' 0.067(3) 0.076(4) 0.056(3) 0.002(3) 0.014(3) 0.010(3)
C25' 0.067(3) 0.076(4) 0.056(3) 0.002(3) 0.014(3) 0.010(3)
C26 0.008(3) 0.016(3) 0.010(3) -0.004(2) 0.001(2) -0.004(2)
C27 0.009(3) 0.011(3) 0.007(3) 0.000(2) 0.000(2) 0.003(2)
C28 0.025(4) 0.009(3) 0.008(3) -0.003(2) 0.005(3) -0.005(3)
C29 0.028(4) 0.012(3) 0.013(3) -0.009(3) 0.012(3) -0.010(3)
C30 0.014(3) 0.025(4) 0.033(4) -0.012(3) 0.010(3) 0.001(3)
C31 0.010(3) 0.020(4) 0.015(3) -0.001(3) -0.001(3) 0.000(3)
C26' 0.043(3) 0.040(3) 0.092(4) 0.002(3) 0.008(3) 0.007(2)
C27' 0.043(3) 0.040(3) 0.092(4) 0.002(3) 0.008(3) 0.007(2)
C28' 0.043(3) 0.040(3) 0.092(4) 0.002(3) 0.008(3) 0.007(2)
C29' 0.043(3) 0.040(3) 0.092(4) 0.002(3) 0.008(3) 0.007(2)
C30' 0.043(3) 0.040(3) 0.092(4) 0.002(3) 0.008(3) 0.007(2)
C31' 0.043(3) 0.040(3) 0.092(4) 0.002(3) 0.008(3) 0.007(2)
C32 0.040(3) 0.052(3) 0.028(2) 0.003(2) 0.0023(19) 0.029(2)
C33 0.047(3) 0.087(4) 0.030(2) 0.006(2) 0.002(2) 0.040(3)
C34 0.056(3) 0.065(4) 0.061(4) 0.034(3) 0.019(3) 0.040(3)
C35 0.046(3) 0.037(3) 0.076(4) 0.017(3) 0.022(3) 0.020(2)
C36 0.035(2) 0.039(3) 0.057(3) -0.001(2) 0.015(2) 0.012(2)
C37 0.036(2) 0.037(2) 0.034(2) 0.0018(19) 0.0026(19) 0.0167(19)
C38 0.0205(18) 0.029(2) 0.0174(17) -0.0029(15) 0.0054(14) 0.0041(15)
C39 0.0265(10) 0.0473(13) 0.101(2) 0.0163(13) 0.0199(11) 0.0054(9)
C40 0.0265(10) 0.0473(13) 0.101(2) 0.0163(13) 0.0199(11) 0.0054(9)
C41 0.0265(10) 0.0473(13) 0.101(2) 0.0163(13) 0.0199(11) 0.0054(9)
C42 0.0265(10) 0.0473(13) 0.101(2) 0.0163(13) 0.0199(11) 0.0054(9)
C43 0.0265(10) 0.0473(13) 0.101(2) 0.0163(13) 0.0199(11) 0.0054(9)
C44 0.0265(10) 0.0473(13) 0.101(2) 0.0163(13) 0.0199(11) 0.0054(9)
C45 0.0217(19) 0.028(2) 0.0184(18) -0.0057(15) -0.0060(15) 0.0043(16)
C46 0.026(2) 0.041(2) 0.029(2) -0.0127(18) -0.0053(17) 0.0085(18)
C47 0.035(3) 0.040(3) 0.057(3) -0.027(2) -0.011(2) 0.018(2)
C48 0.051(3) 0.032(3) 0.074(4) -0.020(3) -0.029(3) 0.018(2)
C49 0.050(3) 0.028(2) 0.058(3) 0.004(2) -0.019(3) -0.003(2)
C50 0.031(2) 0.030(2) 0.037(2) 0.0027(18) -0.0015(19) 0.0032(18)
C51 0.0208(18) 0.027(2) 0.0219(18) -0.0035(15) 0.0084(15) 0.0028(15)
C52 0.030(2) 0.031(2) 0.027(2) -0.0085(17) -0.0031(17) 0.0089(17)
C53 0.036(2) 0.037(2) 0.036(2) -0.0092(19) -0.0065(19) 0.012(2)
C54 0.035(2) 0.043(3) 0.035(2) 0.002(2) -0.0057(19) 0.013(2)
C55 0.035(2) 0.029(2) 0.035(2) 0.0038(18) 0.0033(19) 0.0113(18)
C56 0.027(2) 0.027(2) 0.026(2) -0.0022(16) 0.0060(16) 0.0039(16)
C57 0.027(2) 0.0215(19) 0.0231(19) 0.0033(15) 0.0064(16) 0.0077(15)
C58 0.0244(19) 0.0229(19) 0.0202(18) 0.0044(15) 0.0041(15) 0.0090(15)
C59 0.033(2) 0.031(2) 0.0177(18) -0.0018(16) 0.0078(16) 0.0072(17)
C60 0.033(2) 0.034(2) 0.023(2) -0.0023(17) -0.0015(17) 0.0060(18)
C61 0.022(2) 0.042(3) 0.035(2) -0.0008(19) 0.0026(17) 0.0056(18)
C62 0.034(2) 0.048(3) 0.034(2) -0.007(2) 0.0149(19) 0.006(2)
C63 0.032(2) 0.034(2) 0.028(2) -0.0069(18) 0.0030(18) 0.0042(18)
C64 0.0241(19) 0.028(2) 0.0231(19) 0.0019(16) 0.0090(16) 0.0019(16)
C65 0.074(4) 0.031(2) 0.030(2) 0.0035(19) 0.010(2) 0.010(2)
C66 0.078(4) 0.026(2) 0.045(3) -0.005(2) 0.019(3) -0.008(2)
C67 0.033(2) 0.048(3) 0.042(3) -0.019(2) 0.015(2) -0.011(2)
C68 0.035(3) 0.057(3) 0.042(3) -0.013(2) -0.002(2) 0.012(2)
C69 0.038(3) 0.040(3) 0.041(3) -0.006(2) -0.007(2) 0.012(2)
C70 0.027(2) 0.0178(18) 0.0236(19) 0.0023(15) 0.0055(16) 0.0029(15)
C71 0.035(2) 0.035(2) 0.030(2) 0.0088(18) 0.0124(18) 0.0140(19)
C72 0.044(3) 0.053(3) 0.026(2) 0.019(2) 0.0076(19) 0.020(2)
C73 0.041(3) 0.051(3) 0.026(2) 0.011(2) 0.0133(19) 0.007(2)
C74 0.030(2) 0.042(2) 0.032(2) 0.0025(19) 0.0161(18) 0.0030(19)
C75 0.0221(19) 0.024(2) 0.030(2) 0.0004(16) -0.0002(16) 0.0019(15)

loop_
_atom_type_symbol
_atom_type_description
_atom_type_scat_dispersion_real
_atom_type_scat_dispersion_imag
_atom_type_scat_source
C C 0.0033 0.0016 'International Tables Vol C Tables 4.2.6.8 and 6.1.1.4'
H H 0.0000 0.0000 'International Tables Vol C Tables 4.2.6.8 and 6.1.1.4'
N N 0.0061 0.0033 'International Tables Vol C Tables 4.2.6.8 and 6.1.1.4'
O O 0.0106 0.0060 'International Tables Vol C Tables 4.2.6.8 and 6.1.1.4'
Lu Lu -0.4720 5.8584 'International Tables Vol C Tables 4.2.6.8 and 6.1.1.4'

loop_
_geom_angle_atom_site_label_1
_geom_angle_atom_site_label_2
_geom_angle_atom_site_label_3
_geom_angle
O3 Lu1 O1 108.93(10)
O3 Lu1 O2 108.29(10)
O1 Lu1 O2 103.00(10)
O3 Lu1 N2 109.79(10)
O1 Lu1 N2 134.32(10)
O2 Lu1 N2 86.93(10)
O3 Lu1 N1 93.59(10)
O1 Lu1 N1 88.79(10)
O2 Lu1 N1 149.69(11)
N2 Lu1 N1 65.60(10)
C5 N1 C1 117.2(3)
C5 N1 Lu1 121.3(2)
C1 N1 Lu1 121.4(3)
C6 N2 C10 117.0(3)
C6 N2 Lu1 121.7(2)
C10 N2 Lu1 120.2(2)
C19 O1 C19' 21.6(3)
C19 O1 Lu1 164.7(3)
C19' O1 Lu1 173.4(4)
C38 O2 Lu1 161.1(2)
C57 O3 Lu1 155.8(2)
N1 C1 C2 122.8(4)
C1 C2 C3 120.9(4)
C4 C3 C2 115.7(4)
C4 C3 C11 122.2(4)
C2 C3 C11 122.1(4)
C3 C4 C5 121.3(4)
N1 C5 C4 122.0(3)
N1 C5 C6 115.5(3)
C4 C5 C6 122.6(3)
N2 C6 C7 122.3(3)
N2 C6 C5 115.1(3)
C7 C6 C5 122.5(3)
C6 C7 C8 120.9(3)
C7 C8 C9 116.6(4)
C7 C8 C15 122.8(4)
C9 C8 C15 120.6(4)
C10 C9 C8 119.7(4)
N2 C10 C9 123.5(3)
C12 C11 C14 108.9(4)
C12 C11 C13 109.6(4)
C14 C11 C13 108.9(4)
C12 C11 C3 111.5(3)
C14 C11 C3 110.2(3)
C13 C11 C3 107.6(3)
C16 C15 C8 107.7(4)
C16 C15 C17 110.3(5)
C8 C15 C17 108.5(4)
C16 C15 C18 108.4(4)
C8 C15 C18 112.0(4)
C17 C15 C18 109.9(5)
O1 C19 C26 116.0(6)
O1 C19 C20 100.5(6)
C26 C19 C20 110.7(7)
O1 C19 C32 104.0(6)
C26 C19 C32 117.3(7)
C20 C19 C32 106.7(5)
O1 C19' C32 110.7(7)
O1 C19' C26' 104.9(5)
C32 C19' C26' 101.7(7)
O1 C19' C20' 111.2(7)
C32 C19' C20' 110.5(6)
C26' C19' C20' 117.4(7)
C21 C20 C25 120.0
C21 C20 C19 120.5(3)
C25 C20 C19 119.1(3)
C22 C21 C20 120.0
C23 C22 C21 120.0
C22 C23 C24 120.0
C25 C24 C23 120.0
C24 C25 C20 120.0
C21' C20' C25' 120.0
C21' C20' C19' 119.7(4)
C25' C20' C19' 120.2(4)
C22' C21' C20' 120.0
C21' C22' C23' 120.0
C24' C23' C22' 120.0
C25' C24' C23' 120.0
C24' C25' C20' 120.0
C27 C26 C31 120.0
C27 C26 C19 118.5(5)
C31 C26 C19 121.5(5)
C26 C27 C28 120.0
C29 C28 C27 120.0
C30 C29 C28 120.0
C29 C30 C31 120.0
C30 C31 C26 120.0
C27' C26' C31' 120.0
C27' C26' C19' 116.0(5)
C31' C26' C19' 124.0(5)
C28' C27' C26' 120.0
C27' C28' C29' 120.0
C30' C29' C28' 120.0
C29' C30' C31' 120.0
C30' C31' C26' 120.0
C37 C32 C33 117.8(4)
C37 C32 C19' 123.9(5)
C33 C32 C19' 117.4(5)
C37 C32 C19 118.5(5)
C33 C32 C19 122.8(6)
C19' C32 C19 19.1(3)
C34 C33 C32 120.6(5)
C33 C34 C35 120.0(5)
C36 C35 C34 120.5(4)
C35 C36 C37 120.1(5)
C32 C37 C36 121.0(4)
O2 C38 C39 110.4(3)
O2 C38 C45 109.4(3)
C39 C38 C45 110.7(3)
O2 C38 C51 106.6(3)
C39 C38 C51 108.7(3)
C45 C38 C51 111.1(3)
C40 C39 C44 117.8(5)
C40 C39 C38 120.5(5)
C44 C39 C38 121.6(5)
C41 C40 C39 119.8(6)
C42 C41 C40 119.8(6)
C43 C42 C41 122.3(5)
C42 C43 C44 118.0(6)
C43 C44 C39 122.1(6)
C46 C45 C50 118.0(4)
C46 C45 C38 123.2(4)
C50 C45 C38 118.8(3)
C45 C46 C47 119.9(4)
C48 C47 C46 121.3(5)
C47 C48 C49 119.5(4)
C48 C49 C50 120.1(5)
C49 C50 C45 121.2(4)
C52 C51 C56 118.2(4)
C52 C51 C38 124.1(3)
C56 C51 C38 117.7(3)
C51 C52 C53 120.1(4)
C54 C53 C52 120.3(4)
C55 C54 C53 119.4(4)
C56 C55 C54 121.2(4)
C55 C56 C51 120.8(4)
O3 C57 C58 106.0(3)
O3 C57 C70 109.1(3)
C58 C57 C70 112.2(3)
O3 C57 C64 109.8(3)
C58 C57 C64 112.1(3)
C70 C57 C64 107.6(3)
C63 C58 C59 118.0(4)
C63 C58 C57 122.5(3)
C59 C58 C57 119.1(3)
C60 C59 C58 121.6(4)
C59 C60 C61 120.3(4)
C60 C61 C62 119.2(4)
C63 C62 C61 120.0(4)
C58 C63 C62 120.8(4)
C69 C64 C65 117.0(4)
C69 C64 C57 121.1(4)
C65 C64 C57 121.9(4)
C64 C65 C66 121.6(4)
C67 C66 C65 119.6(5)
C68 C67 C66 119.5(4)
C67 C68 C69 121.2(5)
C64 C69 C68 121.2(4)
C75 C70 C71 118.0(3)
C75 C70 C57 119.3(3)
C71 C70 C57 122.6(3)
C70 C71 C72 121.0(4)
C73 C72 C71 120.1(4)
C74 C73 C72 119.8(4)
C73 C74 C75 120.2(4)
C70 C75 C74 120.8(4)

loop_
_geom_bond_atom_site_label_1
_geom_bond_atom_site_label_2
_geom_bond_distance
Lu1 O3 2.030(2)
Lu1 O1 2.032(2)
Lu1 O2 2.059(2)
Lu1 N2 2.432(3)
Lu1 N1 2.456(3)
N1 C5 1.337(5)
N1 C1 1.348(5)
N2 C6 1.348(4)
N2 C10 1.350(4)
O1 C19 1.416(12)
O1 C19' 1.454(11)
O2 C38 1.392(4)
O3 C57 1.399(4)
C1 C2 1.376(6)
C2 C3 1.382(6)
C3 C4 1.381(5)
C3 C11 1.541(5)
C4 C5 1.392(5)
C5 C6 1.493(5)
C6 C7 1.385(5)
C7 C8 1.392(5)
C8 C9 1.390(5)
C8 C15 1.526(6)
C9 C10 1.385(5)
C11 C12 1.518(7)
C11 C14 1.533(6)
C11 C13 1.534(6)
C15 C16 1.518(7)
C15 C17 1.532(8)
C15 C18 1.531(6)
C19 C26 1.511(7)
C19 C20 1.615(10)
C19 C32 1.634(12)
C19' C32 1.473(13)
C19' C26' 1.488(10)
C19' C20' 1.554(7)
C20 C21 1.3900
C20 C25 1.3900
C21 C22 1.3900
C22 C23 1.3900
C23 C24 1.3900
C24 C25 1.3900
C20' C21' 1.3900
C20' C25' 1.3901
C21' C22' 1.3900
C22' C23' 1.3900
C23' C24' 1.3900
C24' C25' 1.3900
C26 C27 1.3900
C26 C31 1.3900
C27 C28 1.3900
C28 C29 1.3900
C29 C30 1.3900
C30 C31 1.3900
C26' C27' 1.3900
C26' C31' 1.3900
C27' C28' 1.3900
C28' C29' 1.3900
C29' C30' 1.3900
C30' C31' 1.3900
C32 C37 1.393(6)
C32 C33 1.409(6)
C33 C34 1.384(7)
C34 C35 1.385(7)
C35 C36 1.363(7)
C36 C37 1.394(6)
C38 C39 1.527(6)
C38 C45 1.535(5)
C38 C51 1.551(5)
C39 C40 1.394(8)
C39 C44 1.404(8)
C40 C41 1.386(7)
C41 C42 1.369(8)
C42 C43 1.360(8)
C43 C44 1.375(7)
C45 C46 1.389(5)
C45 C50 1.392(6)
C46 C47 1.406(6)
C47 C48 1.353(8)
C48 C49 1.381(8)
C49 C50 1.387(6)
C51 C52 1.396(5)
C51 C56 1.406(5)
C52 C53 1.404(5)
C53 C54 1.383(6)
C54 C55 1.376(6)
C55 C56 1.368(5)
C57 C58 1.531(5)
C57 C70 1.538(5)
C57 C64 1.544(5)
C58 C63 1.381(5)
C58 C59 1.398(5)
C59 C60 1.371(6)
C60 C61 1.376(6)
C61 C62 1.397(6)
C62 C63 1.392(6)
C64 C69 1.367(6)
C64 C65 1.385(6)
C65 C66 1.386(6)
C66 C67 1.371(7)
C67 C68 1.337(7)
C68 C69 1.389(6)
C70 C75 1.381(5)
C70 C71 1.388(5)
C71 C72 1.391(5)
C72 C73 1.371(6)
C73 C74 1.370(6)
C74 C75 1.397(5)
